data_1565951
loop_
_publ_author_name
'Wildner, Manfred'
'Zakharov, Boris A.'
'Bogdanov, Nikita E.'
'Talla, Dominik'
'Boldyreva, Elena V.'
'Miletich, Ronald'

_publ_section_title
;
 Crystallography relevant to Mars and Galilean icy moons: crystal behavior
 of kieserite-type monohydrate sulfates at extraterrestrial conditions
 down to 15 K
;
_journal_issue 2
_journal_name_full IUCrJ
_journal_page_first 194
_journal_page_last 203
_journal_paper_doi 10.1107/S2052252521012720
_journal_volume 9
_journal_year 2022
_chemical_formula_sum 'Co H2 O5 S'
_chemical_formula_weight 173.01
_space_group_crystal_system monoclinic
_space_group_IT_number 15
_space_group_name_Hall '-C 2yc'
_space_group_name_H-M_alt 'C 1 2/c 1'
_atom_sites_solution_hydrogens difmap
_audit_creation_method SHELXL-2017/1
_cell_angle_alpha 90
_cell_angle_beta 118.191(16)
_cell_angle_gamma 90
_cell_formula_units_Z 4
_cell_length_a 6.9143(10)
_cell_length_b 7.6290(8)
_cell_length_c 7.5815(10)
_cell_measurement_temperature 15(2)
_cell_volume 352.48(9)
_computing_structure_refinement 'SHELXL-2017/1 (Sheldrick, 2017)'
_diffrn_ambient_temperature 15(2)
_diffrn_measured_fraction_theta_full 1.000
_diffrn_measured_fraction_theta_max 0.882
_diffrn_radiation_type MoK\a
_diffrn_radiation_wavelength 0.71073
_diffrn_reflns_av_R_equivalents 0.0488
_diffrn_reflns_av_unetI/netI 0.0465
_diffrn_reflns_Laue_measured_fraction_full 1.000
_diffrn_reflns_Laue_measured_fraction_max 0.882
_diffrn_reflns_limit_h_max 7
_diffrn_reflns_limit_h_min -9
_diffrn_reflns_limit_k_max 7
_diffrn_reflns_limit_k_min -9
_diffrn_reflns_limit_l_max 10
_diffrn_reflns_limit_l_min -7
_diffrn_reflns_number 1229
_diffrn_reflns_point_group_measured_fraction_full 1.000
_diffrn_reflns_point_group_measured_fraction_max 0.882
_diffrn_reflns_theta_full 25.242
_diffrn_reflns_theta_max 29.232
_diffrn_reflns_theta_min 4.241
_exptl_absorpt_coefficient_mu 5.340
_exptl_crystal_density_diffrn 3.260
_exptl_crystal_F_000 340
_exptl_crystal_size_max 0.200
_exptl_crystal_size_mid 0.200
_exptl_crystal_size_min 0.050
_refine_diff_density_max 0.835
_refine_diff_density_min -0.710
_refine_diff_density_rms 0.157
_refine_ls_extinction_coef 0.020(2)
_refine_ls_extinction_expression Fc^*^=kFc[1+0.001xFc^2^\l^3^/sin(2\q)]^-1/4^
_refine_ls_extinction_method 'SHELXL-2017/1 (Sheldrick 2017)'
_refine_ls_goodness_of_fit_ref 1.146
_refine_ls_hydrogen_treatment refall
_refine_ls_matrix_type full
_refine_ls_number_parameters 40
_refine_ls_number_reflns 428
_refine_ls_number_restraints 0
_refine_ls_restrained_S_all 1.146
_refine_ls_R_factor_all 0.0331
_refine_ls_R_factor_gt 0.0269
_refine_ls_shift/su_max 0.000
_refine_ls_shift/su_mean 0.000
_refine_ls_structure_factor_coef Fsqd
_refine_ls_weighting_details 'w=1/[\s^2^(Fo^2^)+(0.0210P)^2^+0.3600P] where P=(Fo^2^+2Fc^2^)/3'
_refine_ls_weighting_scheme calc
_refine_ls_wR_factor_gt 0.0593
_refine_ls_wR_factor_ref 0.0650
_reflns_Friedel_coverage 0.000
_reflns_number_gt 383
_reflns_number_total 428
_reflns_threshold_expression 'I > 2\s(I)'
_cod_data_source_file lt5044.cif
_cod_data_source_block CoSO4H2O_He_15K
_cod_depositor_comments 'Adding full bibliography for 1565934--1565967.cif.'
_cod_original_sg_symbol_H-M 'C 2/c'
_cod_database_code 1565951
_shelx_shelxl_version_number 2017/1
_shelx_space_group_comment
;
The symmetry employed for this shelxl refinement is uniquely defined
by the following loop, which should always be used as a source of
symmetry information in preference to the above space-group names.
They are only intended as comments.
;
_shelx_estimated_absorpt_t_min 0.415
_shelx_estimated_absorpt_t_max 0.776

loop_
_space_group_symop_operation_xyz
'x, y, z'
'-x, y, -z+1/2'
'x+1/2, y+1/2, z'
'-x+1/2, y+1/2, -z+1/2'
'-x, -y, -z'
'x, -y, z-1/2'
'-x+1/2, -y+1/2, -z'
'x+1/2, -y+1/2, z-1/2'

loop_
_atom_site_label
_atom_site_type_symbol
_atom_site_fract_x
_atom_site_fract_y
_atom_site_fract_z
_atom_site_U_iso_or_equiv
_atom_site_adp_type
_atom_site_occupancy
_atom_site_site_symmetry_order
_atom_site_calc_flag
_atom_site_refinement_flags_posn
_atom_site_refinement_flags_adp
_atom_site_refinement_flags_occupancy
_atom_site_disorder_assembly
_atom_site_disorder_group
Co Co 0.000000 0.500000 0.000000 0.0041(2) Uani 1 2 d S . P . .
S S 0.000000 0.15579(15) 0.250000 0.0042(3) Uani 1 2 d S T P . .
O1 O 0.1722(3) 0.0452(3) 0.4025(3) 0.0051(5) Uani 1 1 d . . . . .
O2 O 0.1006(3) 0.2687(3) 0.1558(3) 0.0058(5) Uani 1 1 d . . . . .
O3 O 0.000000 0.6373(5) 0.250000 0.0068(7) Uani 1 2 d S T P . .
H H 0.100(5) 0.697(5) 0.293(5) 0.008(10) Uiso 1 1 d . . . . .

loop_
_atom_site_aniso_label
_atom_site_aniso_U_11
_atom_site_aniso_U_22
_atom_site_aniso_U_33
_atom_site_aniso_U_23
_atom_site_aniso_U_13
_atom_site_aniso_U_12
Co 0.0045(3) 0.0025(4) 0.0049(4) 0.0002(2) 0.0019(3) -0.0002(2)
S 0.0046(5) 0.0026(6) 0.0050(5) 0.000 0.0019(4) 0.000
O1 0.0045(10) 0.0025(11) 0.0079(10) 0.0003(9) 0.0026(9) 0.0013(9)
O2 0.0060(10) 0.0034(12) 0.0084(10) 0.0019(8) 0.0036(9) 0.0003(9)
O3 0.0042(15) 0.0062(18) 0.0088(16) 0.000 0.0021(14) 0.000

loop_
_atom_type_symbol
_atom_type_description
_atom_type_scat_dispersion_real
_atom_type_scat_dispersion_imag
_atom_type_scat_source
O O 0.0106 0.0060 'International Tables Vol C Tables 4.2.6.8 and 6.1.1.4'
H H 0.0000 0.0000 'International Tables Vol C Tables 4.2.6.8 and 6.1.1.4'
S S 0.1246 0.1234 'International Tables Vol C Tables 4.2.6.8 and 6.1.1.4'
Co Co 0.3494 0.9721 'International Tables Vol C Tables 4.2.6.8 and 6.1.1.4'

loop_
_geom_angle_atom_site_label_1
_geom_angle_atom_site_label_2
_geom_angle_atom_site_label_3
_geom_angle
_geom_angle_site_symmetry_1
_geom_angle_site_symmetry_3
_geom_angle_publ_flag
O2 Co O2 180.0 5_565 . ?
O2 Co O1 85.48(8) 5_565 8_455 ?
O2 Co O1 94.53(8) . 8_455 ?
O2 Co O1 94.52(8) 5_565 4 ?
O2 Co O1 85.47(8) . 4 ?
O1 Co O1 180.0 8_455 4 ?
O2 Co O3 93.00(10) 5_565 5_565 ?
O2 Co O3 87.00(10) . 5_565 ?
O1 Co O3 93.44(6) 8_455 5_565 ?
O1 Co O3 86.56(6) 4 5_565 ?
O2 Co O3 87.00(10) 5_565 . ?
O2 Co O3 93.00(10) . . ?
O1 Co O3 86.56(6) 8_455 . ?
O1 Co O3 93.44(6) 4 . ?
O3 Co O3 180.0 5_565 . ?
O2 Co O2 81.75(3) 5_565 4 ?
O2 Co O2 98.25(3) . 4 ?
O1 Co O2 136.64(7) 8_455 4 ?
O1 Co O2 43.36(7) 4 4 ?
O3 Co O2 128.34(5) 5_565 4 ?
O3 Co O2 51.66(5) . 4 ?
O2 Co O2 98.25(3) 5_565 8_455 ?
O2 Co O2 81.75(3) . 8_455 ?
O1 Co O2 43.36(7) 8_455 8_455 ?
O1 Co O2 136.64(7) 4 8_455 ?
O3 Co O2 51.66(5) 5_565 8_455 ?
O3 Co O2 128.34(5) . 8_455 ?
O2 Co O2 180.00(6) 4 8_455 ?
O2 Co O2 137.16(7) 5_565 2 ?
O2 Co O2 42.84(7) . 2 ?
O1 Co O2 66.89(7) 8_455 2 ?
O1 Co O2 113.11(7) 4 2 ?
O3 Co O2 119.57(9) 5_565 2 ?
O3 Co O2 60.43(9) . 2 ?
O2 Co O2 96.10(5) 4 2 ?
O2 Co O2 83.90(5) 8_455 2 ?
O2 Co O2 42.84(7) 5_565 6_565 ?
O2 Co O2 137.16(7) . 6_565 ?
O1 Co O2 113.11(7) 8_455 6_565 ?
O1 Co O2 66.89(7) 4 6_565 ?
O3 Co O2 60.43(9) 5_565 6_565 ?
O3 Co O2 119.57(9) . 6_565 ?
O2 Co O2 83.90(5) 4 6_565 ?
O2 Co O2 96.10(5) 8_455 6_565 ?
O2 Co O2 180.00(7) 2 6_565 ?
O1 S O1 110.05(19) . 2 ?
O1 S O2 110.08(11) . 2 ?
O1 S O2 108.75(12) 2 2 ?
O1 S O2 108.75(12) . . ?
O1 S O2 110.08(11) 2 . ?
O2 S O2 109.11(19) 2 . ?
S O1 Co 136.45(14) . 4_545 ?
S O1 O2 35.81(7) . . ?
Co O1 O2 100.72(10) 4_545 . ?
S O1 O1 34.97(10) . 2 ?
Co O1 O1 140.09(15) 4_545 2 ?
O2 O1 O1 60.43(8) . 2 ?
S O1 O2 35.14(7) . 2 ?
Co O1 O2 144.62(12) 4_545 2 ?
O2 O1 O2 60.17(11) . 2 ?
O1 O1 O2 59.61(8) 2 2 ?
S O1 O2 128.08(13) . 4_545 ?
Co O1 O2 47.25(6) 4_545 4_545 ?
O2 O1 O2 109.75(8) . 4_545 ?
O1 O1 O2 102.90(9) 2 4_545 ?
O2 O1 O2 162.18(13) 2 4_545 ?
S O1 O3 170.44(13) . 7_556 ?
Co O1 O3 48.33(5) 4_545 7_556 ?
O2 O1 O3 146.59(11) . 7_556 ?
O1 O1 O3 150.10(8) 2 7_556 ?
O2 O1 O3 135.38(11) 2 7_556 ?
O2 O1 O3 61.48(7) 4_545 7_556 ?
S O1 O2 114.65(13) . 8_556 ?
Co O1 O2 42.73(6) 4_545 8_556 ?
O2 O1 O2 86.62(8) . 8_556 ?
O1 O1 O2 146.95(9) 2 8_556 ?
O2 O1 O2 103.33(9) 2 8_556 ?
O2 O1 O2 89.98(9) 4_545 8_556 ?
O3 O1 O2 62.34(8) 7_556 8_556 ?
S O1 O3 92.31(10) . 3_545 ?
Co O1 O3 44.70(5) 4_545 3_545 ?
O2 O1 O3 57.48(8) . 3_545 ?
O1 O1 O3 102.06(11) 2 3_545 ?
O2 O1 O3 114.81(11) 2 3_545 ?
O2 O1 O3 62.76(9) 4_545 3_545 ?
O3 O1 O3 93.03(8) 7_556 3_545 ?
O2 O1 O3 56.98(6) 8_556 3_545 ?
S O1 O2 126.43(12) . 6_556 ?
Co O1 O2 96.53(8) 4_545 6_556 ?
O2 O1 O2 161.72(11) . 6_556 ?
O1 O1 O2 102.08(9) 2 6_556 ?
O2 O1 O2 107.65(9) 2 6_556 ?
O2 O1 O2 77.91(8) 4_545 6_556 ?
O3 O1 O2 51.69(6) 7_556 6_556 ?
O2 O1 O2 110.40(8) 8_556 6_556 ?
O3 O1 O2 137.38(10) 3_545 6_556 ?
S O1 O2 111.97(12) . 7_556 ?
Co O1 O2 77.89(7) 4_545 7_556 ?
O2 O1 O2 108.14(9) . 7_556 ?
O1 O1 O2 139.45(11) 2 7_556 ?
O2 O1 O2 80.65(7) 2 7_556 ?
O2 O1 O2 117.13(10) 4_545 7_556 ?
O3 O1 O2 59.11(8) 7_556 7_556 ?
O2 O1 O2 45.00(7) 8_556 7_556 ?
O3 O1 O2 101.71(8) 3_545 7_556 ?
O2 O1 O2 81.30(5) 6_556 7_556 ?
S O1 O3 103.80(11) . 1_545 ?
Co O1 O3 96.92(8) 4_545 1_545 ?
O2 O1 O3 118.89(9) . 1_545 ?
O1 O1 O3 68.82(4) 2 1_545 ?
O2 O1 O3 118.25(10) 2 1_545 ?
O2 O1 O3 51.31(6) 4_545 1_545 ?
O3 O1 O3 82.21(7) 7_556 1_545 ?
O2 O1 O3 137.87(9) 8_556 1_545 ?
O3 O1 O3 106.77(9) 3_545 1_545 ?
O2 O1 O3 52.31(5) 6_556 1_545 ?
O2 O1 O3 132.74(8) 7_556 1_545 ?
S O2 Co 131.82(12) . . ?
S O2 O1 35.44(7) . . ?
Co O2 O1 161.18(12) . . ?
S O2 O2 35.45(9) . 2 ?
Co O2 O2 101.93(7) . 2 ?
O1 O2 O2 60.32(8) . 2 ?
S O2 O1 34.77(7) . 2 ?
Co O2 O1 118.48(10) . 2 ?
O1 O2 O1 59.95(11) . 2 ?
O2 O2 O1 59.51(8) 2 2 ?
S O2 O3 108.09(12) . 3_545 ?
Co O2 O3 119.86(10) . 3_545 ?
O1 O2 O3 73.83(9) . 3_545 ?
O2 O2 O3 130.22(11) 2 3_545 ?
O1 O2 O3 113.46(13) 2 3_545 ?
S O2 O1 160.43(13) . 4 ?
Co O2 O1 47.27(6) . 4 ?
O1 O2 O1 137.38(8) . 4 ?
O2 O2 O1 128.16(7) 2 4 ?
O1 O2 O1 162.18(13) 2 4 ?
O3 O2 O1 74.94(9) 3_545 4 ?
S O2 O3 136.09(12) . 5_565 ?
Co O2 O3 48.10(8) . 5_565 ?
O1 O2 O3 149.05(13) . 5_565 ?
O2 O2 O3 135.12(11) 2 5_565 ?
O1 O2 O3 101.79(10) 2 5_565 ?
O3 O2 O3 94.32(7) 3_545 5_565 ?
O1 O2 O3 61.07(8) 4 5_565 ?
S O2 O1 92.12(10) . 8_455 ?
Co O2 O1 42.75(6) . 8_455 ?
O1 O2 O1 127.49(11) . 8_455 ?
O2 O2 O1 73.17(9) 2 8_455 ?
O1 O2 O1 76.67(9) 2 8_455 ?
O3 O2 O1 156.61(9) 3_545 8_455 ?
O1 O2 O1 90.02(9) 4 8_455 ?
O3 O2 O1 62.48(6) 5_565 8_455 ?
S O2 O3 102.17(11) . . ?
Co O2 O3 44.95(5) . . ?
O1 O2 O3 117.12(9) . . ?
O2 O2 O3 66.72(5) 2 . ?
O1 O2 O3 116.47(9) 2 . ?
O3 O2 O3 126.62(11) 3_545 . ?
O1 O2 O3 63.19(7) 4 . ?
O3 O2 O3 93.05(8) 5_565 . ?
O1 O2 O3 56.86(6) 8_455 . ?
S O2 O1 95.37(12) . 6 ?
Co O2 O1 113.47(8) . 6 ?
O1 O2 O1 84.51(7) . 6 ?
O2 O2 O1 129.75(6) 2 6 ?
O1 O2 O1 72.35(9) 2 6 ?
O3 O2 O1 57.32(7) 3_545 6 ?
O1 O2 O1 102.09(8) 4 6 ?
O3 O2 O1 65.39(9) 5_565 6 ?
O1 O2 O1 110.40(8) 8_455 6 ?
O3 O2 O1 158.35(8) . 6 ?
S O2 O1 82.34(9) . 7_556 ?
Co O2 O1 94.82(9) . 7_556 ?
O1 O2 O1 71.86(9) . 7_556 ?
O2 O2 O1 61.83(8) 2 7_556 ?
O1 O2 O1 116.57(11) 2 7_556 ?
O3 O2 O1 87.35(7) 3_545 7_556 ?
O1 O2 O1 78.46(7) 4 7_556 ?
O3 O2 O1 137.30(11) 5_565 7_556 ?
O1 O2 O1 107.41(9) 8_455 7_556 ?
O3 O2 O1 54.22(5) . 7_556 ?
O1 O2 O1 142.18(7) 6 7_556 ?
Co O3 Co 122.16(17) . 2 ?
Co O3 O2 89.33(4) . 4 ?
Co O3 O2 111.79(5) 2 4 ?
Co O3 O2 111.79(5) . 3_455 ?
Co O3 O2 89.33(4) 2 3_455 ?
O2 O3 O2 136.37(17) 4 3_455 ?
Co O3 O1 45.11(6) . 8_455 ?
Co O3 O1 103.91(11) 2 8_455 ?
O2 O3 O1 133.11(6) 4 8_455 ?
O2 O3 O1 70.99(6) 3_455 8_455 ?
Co O3 O1 103.91(11) . 7_556 ?
Co O3 O1 45.11(6) 2 7_556 ?
O2 O3 O1 70.99(6) 4 7_556 ?
O2 O3 O1 133.11(6) 3_455 7_556 ?
O1 O3 O1 122.48(15) 8_455 7_556 ?
Co O3 O2 161.31(13) . 6_566 ?
Co O3 O2 44.90(5) 2 6_566 ?
O2 O3 O2 85.69(7) 4 6_566 ?
O2 O3 O2 83.78(7) 3_455 6_566 ?
O1 O3 O2 140.86(7) 8_455 6_566 ?
O1 O3 O2 57.46(6) 7_556 6_566 ?
Co O3 O2 44.90(5) . 5_565 ?
Co O3 O2 161.31(13) 2 5_565 ?
O2 O3 O2 83.78(7) 4 5_565 ?
O2 O3 O2 85.68(7) 3_455 5_565 ?
O1 O3 O2 57.46(6) 8_455 5_565 ?
O1 O3 O2 140.86(7) 7_556 5_565 ?
O2 O3 O2 151.40(16) 6_566 5_565 ?
Co O3 O2 42.06(7) . . ?
Co O3 O2 81.61(11) 2 . ?
O2 O3 O2 94.94(6) 4 . ?
O2 O3 O2 126.62(11) 3_455 . ?
O1 O3 O2 60.80(8) 8_455 . ?
O1 O3 O2 66.67(9) 7_556 . ?
O2 O3 O2 120.46(10) 6_566 . ?
O2 O3 O2 86.95(8) 5_565 . ?
Co O3 O2 81.61(11) . 2 ?
Co O3 O2 42.06(7) 2 2 ?
O2 O3 O2 126.62(11) 4 2 ?
O2 O3 O2 94.94(6) 3_455 2 ?
O1 O3 O2 66.67(9) 8_455 2 ?
O1 O3 O2 60.80(8) 7_556 2 ?
O2 O3 O2 86.95(8) 6_566 2 ?
O2 O3 O2 120.46(10) 5_565 2 ?
O2 O3 O2 46.56(9) . 2 ?
Co O3 O1 121.59(11) . 3_455 ?
Co O3 O1 41.86(4) 2 3_455 ?
O2 O3 O1 146.09(6) 4 3_455 ?
O2 O3 O1 48.69(6) 3_455 3_455 ?
O1 O3 O1 80.39(6) 8_455 3_455 ?
O1 O3 O1 86.97(8) 7_556 3_455 ?
O2 O3 O1 60.54(6) 6_566 3_455 ?
O2 O3 O1 127.21(5) 5_565 3_455 ?
O2 O3 O1 99.63(11) . 3_455 ?
O2 O3 O1 54.06(7) 2 3_455 ?
Co O3 O1 41.86(4) . 4 ?
Co O3 O1 121.59(11) 2 4 ?
O2 O3 O1 48.69(6) 4 4 ?
O2 O3 O1 146.09(6) 3_455 4 ?
O1 O3 O1 86.97(8) 8_455 4 ?
O1 O3 O1 80.39(6) 7_556 4 ?
O2 O3 O1 127.21(5) 6_566 4 ?
O2 O3 O1 60.54(6) 5_565 4 ?
O2 O3 O1 54.06(7) . 4 ?
O2 O3 O1 99.63(11) 2 4 ?
O1 O3 O1 153.58(16) 3_455 4 ?
Co O3 H 107(3) . . ?
Co O3 H 107(3) 2 . ?
O2 O3 H 19(3) 4 . ?
O2 O3 H 120(3) 3_455 . ?
O1 O3 H 147(3) 8_455 . ?
O1 O3 H 75(3) 7_556 . ?
O2 O3 H 72(3) 6_566 . ?
O2 O3 H 91(3) 5_565 . ?
O2 O3 H 113(3) . . ?
O2 O3 H 135(3) 2 . ?
O1 O3 H 131(3) 3_455 . ?
O1 O3 H 67(3) 4 . ?
Co O3 H 107(3) . 2 ?
Co O3 H 107(3) 2 2 ?
O2 O3 H 120(3) 4 2 ?
O2 O3 H 19(3) 3_455 2 ?
O1 O3 H 75(3) 8_455 2 ?
O1 O3 H 147(3) 7_556 2 ?
O2 O3 H 91(3) 6_566 2 ?
O2 O3 H 72(3) 5_565 2 ?
O2 O3 H 135(3) . 2 ?
O2 O3 H 113(3) 2 2 ?
O1 O3 H 67(3) 3_455 2 ?
O1 O3 H 131(3) 4 2 ?
H O3 H 107(6) . 2 ?

loop_
_geom_bond_atom_site_label_1
_geom_bond_atom_site_label_2
_geom_bond_distance
_geom_bond_site_symmetry_2
_geom_bond_publ_flag
Co O2 2.053(2) 5_565 ?
Co O2 2.053(2) . ?
Co O1 2.054(2) 8_455 ?
Co O1 2.054(2) 4 ?
Co O3 2.1654(17) 5_565 ?
Co O3 2.1654(17) . ?
Co O2 3.440(2) 4 ?
Co O2 3.440(2) 8_455 ?
Co O2 3.482(2) 2 ?
Co O2 3.482(2) 6_565 ?
S O1 1.472(2) . ?
S O1 1.472(2) 2 ?
S O2 1.485(2) 2 ?
S O2 1.485(2) . ?
O1 O2 2.403(3) . ?
O1 O1 2.412(4) 2 ?
O1 O2 2.423(3) 2 ?
O1 O2 2.787(3) 4_545 ?
O1 O3 2.894(3) 7_556 ?
O1 O2 3.017(3) 8_556 ?
O1 O3 3.073(2) 3_545 ?
O1 O2 3.251(3) 6_556 ?
O1 O2 3.276(3) 7_556 ?
O1 O3 3.338(4) 1_545 ?
O2 O2 2.420(4) 2 ?
O2 O3 2.698(2) 3_545 ?
O2 O3 2.905(2) 5_565 ?
O2 O3 3.061(4) . ?
O3 H 0.76(3) . ?
O3 H 0.76(3) 2 ?

loop_
_geom_hbond_atom_site_label_D
_geom_hbond_atom_site_label_H
_geom_hbond_atom_site_label_A
_geom_hbond_distance_DH
_geom_hbond_distance_HA
_geom_hbond_distance_DA
_geom_hbond_angle_DHA
_geom_hbond_site_symmetry_A
_geom_hbond_publ_flag
O3 H O2 0.76(3) 1.99(3) 2.698(2) 154(4) 4 yes

loop_
_geom_torsion_atom_site_label_1
_geom_torsion_atom_site_label_2
_geom_torsion_atom_site_label_3
_geom_torsion_atom_site_label_4
_geom_torsion
_geom_torsion_site_symmetry_1
_geom_torsion_site_symmetry_2
_geom_torsion_site_symmetry_3
_geom_torsion_site_symmetry_4
_geom_torsion_publ_flag
O1 S O1 Co 116.0(2) 2 . . 4_545 ?
O2 S O1 Co -124.15(19) 2 . . 4_545 ?
O2 S O1 Co -4.7(2) . . . 4_545 ?
O1 S O1 O2 120.66(11) 2 . . . ?
O2 S O1 O2 -119.48(19) 2 . . . ?
O2 S O1 O1 119.86(11) 2 . . 2 ?
O2 S O1 O1 -120.66(11) . . . 2 ?
O1 S O1 O2 -119.86(11) 2 . . 2 ?
O2 S O1 O2 119.48(19) . . . 2 ?
O1 S O1 O2 51.29(12) 2 . . 4_545 ?
O2 S O1 O2 171.15(17) 2 . . 4_545 ?
O2 S O1 O2 -69.37(17) . . . 4_545 ?
O1 S O1 O2 162.34(15) 2 . . 8_556 ?
O2 S O1 O2 -77.81(14) 2 . . 8_556 ?
O2 S O1 O2 41.68(15) . . . 8_556 ?
O1 S O1 O3 107.90(10) 2 . . 3_545 ?
O2 S O1 O3 -132.25(11) 2 . . 3_545 ?
O2 S O1 O3 -12.77(14) . . . 3_545 ?
O1 S O1 O2 -53.04(10) 2 . . 6_556 ?
O2 S O1 O2 66.81(18) 2 . . 6_556 ?
O2 S O1 O2 -173.70(12) . . . 6_556 ?
O1 S O1 O2 -148.49(14) 2 . . 7_556 ?
O2 S O1 O2 -28.64(15) 2 . . 7_556 ?
O2 S O1 O2 90.84(13) . . . 7_556 ?
O1 S O1 O3 -0.001(0) 2 . . 1_545 ?
O2 S O1 O3 119.85(11) 2 . . 1_545 ?
O2 S O1 O3 -120.66(11) . . . 1_545 ?
O1 S O2 Co -158.96(15) . . . . ?
O1 S O2 Co 80.4(2) 2 . . . ?
O2 S O2 Co -38.87(12) 2 . . . ?
O1 S O2 O1 -120.64(19) 2 . . . ?
O2 S O2 O1 120.09(11) 2 . . . ?
O1 S O2 O2 -120.09(11) . . . 2 ?
O1 S O2 O2 119.27(12) 2 . . 2 ?
O1 S O2 O1 120.64(19) . . . 2 ?
O2 S O2 O1 -119.27(12) 2 . . 2 ?
O1 S O2 O3 15.34(16) . . . 3_545 ?
O1 S O2 O3 -105.30(13) 2 . . 3_545 ?
O2 S O2 O3 135.43(12) 2 . . 3_545 ?
O1 S O2 O1 -80.6(4) . . . 4 ?
O1 S O2 O1 158.8(4) 2 . . 4 ?
O2 S O2 O1 39.5(3) 2 . . 4 ?
O1 S O2 O3 132.30(18) . . . 5_565 ?
O1 S O2 O3 11.7(2) 2 . . 5_565 ?
O2 S O2 O3 -107.60(19) 2 . . 5_565 ?
O1 S O2 O1 -176.61(11) . . . 8_455 ?
O1 S O2 O1 62.75(15) 2 . . 8_455 ?
O2 S O2 O1 -56.52(6) 2 . . 8_455 ?
O1 S O2 O3 -120.09(11) . . . . ?
O1 S O2 O3 119.27(12) 2 . . . ?
O2 S O2 O3 -0.001(0) 2 . . . ?
O1 S O2 O1 72.67(11) . . . 6 ?
O1 S O2 O1 -47.97(14) 2 . . 6 ?
O2 S O2 O1 -167.24(9) 2 . . 6 ?
O1 S O2 O1 -69.33(13) . . . 7_556 ?
O1 S O2 O1 170.03(11) 2 . . 7_556 ?
O2 S O2 O1 50.77(6) 2 . . 7_556 ?
